data_1540855
loop_
_publ_author_name
'Wu, X.'
'Qian, Y.'
'Chen, Z.'

_publ_section_title
;
 Synthesis and structure character of (Nd Ce)2 Sr2 Cu2 Mn O10-d
;
_journal_name_full
;
Huaxue Yanjiu Yu Yingyong (Chem. Research and Application)
;
_journal_page_first 308
_journal_page_last 312
_journal_volume 7
_journal_year 1995
_chemical_formula_sum 'Ce0.5 Cu2 Mn Nd1.5 O9 Sr2'
_chemical_name_systematic '(Nd1.5 Ce0.5) Sr2 Cu2 Mn O9'
_space_group_IT_number 139
_symmetry_space_group_name_Hall '-I 4 2'
_symmetry_space_group_name_H-M 'I 4/m m m'
_cell_angle_alpha 90
_cell_angle_beta 90
_cell_angle_gamma 90
_cell_formula_units_Z 2
_cell_length_a 3.823
_cell_length_b 3.823
_cell_length_c 28.20999
_cell_volume 412.298
_citation_journal_id_ASTM HYYIFM
_cod_data_source_file Wu_HYYIFM_1995_1750.cif
_cod_data_source_block Ce0.5Cu2Mn1Nd1.5O9Sr2
_cod_original_cell_volume 412.2983
_cod_original_formula_sum 'Ce0.5 Cu2 Mn1 Nd1.5 O9 Sr2'
_cod_database_code 1540855

loop_
_symmetry_equiv_pos_as_xyz
x,y,z
-y,x,z
-x,-y,z
y,-x,z
x,-y,-z
y,x,-z
-x,y,-z
-y,-x,-z
-x,-y,-z
y,-x,-z
x,y,-z
-y,x,-z
-x,y,z
-y,-x,z
x,-y,z
y,x,z
x+1/2,y+1/2,z+1/2
-y+1/2,x+1/2,z+1/2
-x+1/2,-y+1/2,z+1/2
y+1/2,-x+1/2,z+1/2
x+1/2,-y+1/2,-z+1/2
y+1/2,x+1/2,-z+1/2
-x+1/2,y+1/2,-z+1/2
-y+1/2,-x+1/2,-z+1/2
-x+1/2,-y+1/2,-z+1/2
y+1/2,-x+1/2,-z+1/2
x+1/2,y+1/2,-z+1/2
-y+1/2,x+1/2,-z+1/2
-x+1/2,y+1/2,z+1/2
-y+1/2,-x+1/2,z+1/2
x+1/2,-y+1/2,z+1/2
y+1/2,x+1/2,z+1/2

loop_
_atom_site_label
_atom_site_type_symbol
_atom_site_fract_x
_atom_site_fract_y
_atom_site_fract_z
_atom_site_occupancy
_atom_site_U_iso_or_equiv
O4 O-2 0 0.5 0.25 1 0.0
Mn2 Mn+2 0 0 0 0.3333 0.0
Cu1 Cu+3 0 0 0.142 0.6667 0.0
O2 O-2 0 0 0.07 1 0.0
Mn1 Mn+2 0 0 0.142 0.3333 0.0
Nd1 Nd+3 0.5 0.5 0.204 0.75 0.0
Cu2 Cu+3 0 0 0 0.6667 0.0
O1 O-2 0 0.5 0 0.5 0.0
O3 O-2 0 0.5 0.15 1 0.0
Ce1 Ce+3 0.5 0.5 0.204 0.25 0.0
Sr1 Sr+2 0.5 0.5 0.075 1 0.0
